data_2101073
loop_
_publ_author_name
'Mizuguchi, J.'
'Grubenmann, A.'
'Rihs, G.'

_publ_section_title
;
 Structures of
 3,6-bis(3-chlorophenyl)pyrrolo[3,4-<i>c</i>]pyrrole-1,4-dione and
 3,6-bis(4-chlorophenyl)pyrrolo[3,4-<i>c</i>]pyrrole-1,4-dione
;
_journal_issue 6
_journal_name_full 'Acta Crystallographica Section B'
_journal_page_first 1056
_journal_page_last 1060
_journal_paper_doi 10.1107/S0108768193007645
_journal_volume 49
_journal_year 1993
_chemical_formula_sum 'C18 H10 Cl2 N2 O2'
_chemical_formula_weight 357.196
_space_group_IT_number 14
_space_group_name_Hall '-P 2yn'
_space_group_name_H-M_alt 'P 1 21/n 1'
_symmetry_cell_setting monoclinic
_symmetry_space_group_name_Hall '-P 2yn'
_symmetry_space_group_name_H-M 'P 1 21/n 1'
_cell_angle_alpha 90.0
_cell_angle_beta 99.070(10)
_cell_angle_gamma 90.0
_cell_formula_units_Z 2
_cell_length_a 5.6580(10)
_cell_length_b 23.099(3)
_cell_length_c 5.5850(10)
_cell_volume 720.8(2)
_diffrn_radiation_type CuK\a
_diffrn_radiation_wavelength 1.54178
_exptl_absorpt_coefficient_mu 4.245
_exptl_crystal_density_diffrn 1.646
_exptl_crystal_density_meas 1.630
_exptl_crystal_F_000 364
_cod_data_source_file sh0037.cif
_cod_data_source_block sh0037b
_cod_original_cell_volume 720.8(4)
_cod_database_code 2101073

loop_
_space_group_symop_id
_space_group_symop_operation_xyz
1 x,y,z
2 -x+1/2,y+1/2,-z+1/2
3 -x,-y,-z
4 x+1/2,-y+1/2,z+1/2

loop_
_atom_site_label
_atom_site_fract_x
_atom_site_fract_y
_atom_site_fract_z
_atom_site_U_iso_or_equiv
Cl1 .0325(3) .2606(2) .7481(4) .0890(10)
O1 .9668(8) .5469(3) .2314(9) .0420(10)
N2 .7280(10) .4726(4) .33540(10) .0890(10)
C1 .7850(10) .5174(5) .1780(10) .0650(10)
C3 .5070(10) .4487(2) .2330(10) .0730(10)
C4 .4150(10) .4779(4) .0240(10) .0330(10)
C5 .3990(10) .4028(4) .3540(10) .0490(10)
C6 .504(2) .3833(4) .5790(10) .0490(10)
C7 .394(2) .3386(7) .6880(10) .0900(10)
C8 .1750(10) .3118(5) .5940(10) .0600(10)
C9 .0520(10) .3357(5) .3720(10) .0730(10)
C10 .1670(10) .3803(4) .2510(10) .0370(10)
H1 .85(2) .462(5) .49(2) .110(10)
H2 .66(2) .401(4) .66(2) .060(10)
H3 .49(2) .329(5) .87(2) .110(10)
H4 -.12(2) .325(5) .28(2) .090(10)
H5 .070(10) .397(4) .09(2) .050(10)

loop_
_geom_angle_atom_site_label_1
_geom_angle_atom_site_label_2
_geom_angle_atom_site_label_3
_geom_angle
C1 N2 C3 108.2(6)
O1 C1 N2 121.1(6)
O1 C1 C4 131.1(9)
N2 C1 C4 107.6(8)
N2 C3 C4 110.0(6)
N2 C3 C5 121.2(6)
C4 C3 C5 128.7(6)
C1 C4 C3 145.8(8)
C1 C4 C4 105.0(7)
C3 C4 C4 109.1(6)
C3 C5 C6 120.8(7)
C3 C5 C10 120.3(6)
C6 C5 C10 118.7(7)
C5 C6 C7 118.9(8)
C6 C7 C8 126.0(8)
Cl1 C8 C7 124.4(7)
Cl1 C8 C9 119.6(6)
C7 C8 C9 115.4(9)
C8 C9 C10 119.2(7)
C5 C10 C9 121.4(7)

loop_
_geom_bond_atom_site_label_1
_geom_bond_atom_site_label_2
_geom_bond_distance
Cl1 C8 1.730(10)
O1 C1 1.230(10)
N2 C1 1.420(10)
N2 C3 1.400(10)
C1 C4 1.470(10)
C3 C4 1.380(10)
C3 C5 1.450(10)
C4 C4 1.450(10)
C5 C6 1.380(10)
C5 C10 1.440(10)
C6 C7 1.390(10)
C7 C8 1.410(10)
C8 C9 1.430(10)
C9 C10 1.440(10)
N2 H1 1.00(10)
C6 H2 .99(9)
C7 H3 1.10(10)
C9 H4 1.00(10)
C10 H5 1.04(8)
